data_4133406
loop_
_publ_author_name
'Tan, Yu'
'Jia, Shiqi'
'Hu, Fangli'
'Liu, Yidong'
'Peng, Lei'
'Li, Dongmei'
'Yan, Hailong'

_publ_section_title
;
 Enantioselective Construction of Vicinal Diaxial Styrenes and Multiaxis
 System via Organocatalysis.
;
_journal_issue 49
_journal_name_full 'Journal of the American Chemical Society'
_journal_page_first 16893
_journal_page_last 16898
_journal_paper_doi 10.1021/jacs.8b09893
_journal_volume 140
_journal_year 2018
_chemical_absolute_configuration ad
_chemical_formula_moiety 'C34 H23 I O3 S'
_chemical_formula_sum 'C34 H23 I O3 S'
_chemical_formula_weight 638.48
_space_group_crystal_system monoclinic
_space_group_IT_number 4
_space_group_name_Hall 'P 2yb'
_space_group_name_H-M_alt 'P 1 21 1'
_atom_sites_solution_hydrogens geom
_atom_sites_solution_primary direct
_audit_creation_date 2018-04-03
_audit_creation_method
;
Olex2 1.2-alpha
(compiled 2017.06.06 svn.r3414 for OlexSys, GUI svn.r5353)
;
_cell_angle_alpha 90
_cell_angle_beta 101.531(5)
_cell_angle_gamma 90
_cell_formula_units_Z 2
_cell_length_a 9.3269(4)
_cell_length_b 18.8579(10)
_cell_length_c 9.8275(4)
_cell_measurement_reflns_used 2277
_cell_measurement_temperature 293(2)
_cell_measurement_theta_max 23.8090
_cell_measurement_theta_min 3.4900
_cell_volume 1693.63(14)
_computing_molecular_graphics 'Olex2 (Dolomanov et al., 2009)'
_computing_publication_material 'Olex2 (Dolomanov et al., 2009)'
_computing_structure_refinement 'ShelXL (Sheldrick, 2015)'
_computing_structure_solution 'SIR2004 (Burla et al., 2007)'
_diffrn_ambient_temperature 293.15
_diffrn_detector_area_resol_mean 16.0874
_diffrn_measured_fraction_theta_full 0.997
_diffrn_measured_fraction_theta_max 0.997
_diffrn_measurement_device_type 'Xcalibur, Eos'
_diffrn_measurement_method '\w scans'
_diffrn_radiation_type MoK\a
_diffrn_radiation_wavelength 0.71073
_diffrn_reflns_av_R_equivalents 0.0184
_diffrn_reflns_av_unetI/netI 0.0483
_diffrn_reflns_Laue_measured_fraction_full 0.997
_diffrn_reflns_Laue_measured_fraction_max 0.997
_diffrn_reflns_limit_h_max 11
_diffrn_reflns_limit_h_min -11
_diffrn_reflns_limit_k_max 23
_diffrn_reflns_limit_k_min -23
_diffrn_reflns_limit_l_max 12
_diffrn_reflns_limit_l_min -12
_diffrn_reflns_number 7616
_diffrn_reflns_point_group_measured_fraction_full 0.827
_diffrn_reflns_point_group_measured_fraction_max 0.811
_diffrn_reflns_theta_full 25.242
_diffrn_reflns_theta_max 26.370
_diffrn_reflns_theta_min 3.104
_diffrn_source 'Enhance (Mo) X-ray Source'
_exptl_absorpt_coefficient_mu 1.035
_exptl_absorpt_correction_T_max 1.00000
_exptl_absorpt_correction_T_min 0.83349
_exptl_absorpt_correction_type multi-scan
_exptl_absorpt_process_details
;
CrysAlisPro, Agilent Technologies,
Version 1.171.37.35 (release 13-08-2014 CrysAlis171 .NET)
(compiled Aug 13 2014,18:06:01)
Empirical absorption correction using spherical harmonics,
 implemented in SCALE3 ABSPACK scaling algorithm.
;
_exptl_crystal_colour colorless
_exptl_crystal_density_diffrn 1.252
_exptl_crystal_description block
_exptl_crystal_F_000 640
_exptl_crystal_size_max 0.4
_exptl_crystal_size_mid 0.35
_exptl_crystal_size_min 0.35
_refine_diff_density_max 0.532
_refine_diff_density_min -0.468
_refine_diff_density_rms 0.047
_refine_ls_abs_structure_details
;
 Flack x determined using 1435 quotients [(I+)-(I-)]/[(I+)+(I-)]
 (Parsons, Flack and Wagner, Acta Cryst. B69 (2013) 249-259).
;
_refine_ls_abs_structure_Flack -0.014(13)
_refine_ls_extinction_method none
_refine_ls_goodness_of_fit_ref 0.978
_refine_ls_hydrogen_treatment constr
_refine_ls_matrix_type full
_refine_ls_number_parameters 353
_refine_ls_number_reflns 5625
_refine_ls_number_restraints 1
_refine_ls_restrained_S_all 0.978
_refine_ls_R_factor_all 0.0508
_refine_ls_R_factor_gt 0.0371
_refine_ls_shift/su_max 0.002
_refine_ls_shift/su_mean 0.000
_refine_ls_structure_factor_coef Fsqd
_refine_ls_weighting_details 'w=1/[\s^2^(Fo^2^)+(0.0305P)^2^] where P=(Fo^2^+2Fc^2^)/3'
_refine_ls_weighting_scheme calc
_refine_ls_wR_factor_gt 0.0692
_refine_ls_wR_factor_ref 0.0752
_reflns_Friedel_coverage 0.577
_reflns_Friedel_fraction_full 0.645
_reflns_Friedel_fraction_max 0.613
_reflns_number_gt 4534
_reflns_number_total 5625
_reflns_threshold_expression 'I > 2\s(I)'
_cod_data_source_file ja8b09893_si_002.cif
_cod_data_source_block ty2020_sq
_cod_database_code 4133406
_shelx_shelxl_version_number 2014/7
_shelx_space_group_comment
;
The symmetry employed for this shelxl refinement is uniquely defined
by the following loop, which should always be used as a source of
symmetry information in preference to the above space-group names.
They are only intended as comments.
;
_shelx_estimated_absorpt_t_max 0.713
_shelx_estimated_absorpt_t_min 0.682
_olex2_refinement_description
;
1. Fixed Uiso
 At 1.2 times of:
  All C(H) groups
 At 1.5 times of:
  All O(H) groups
2.a Aromatic/amide H refined with riding coordinates:
 C007(H007), C00B(H00B), C00E(H00E), C00J(H00J), C00K(H00K), C00O(H00O),
 C00P(H00P), C00Q(H00Q), C00R(H00R), C00S(H00S), C00T(H00T), C00U(H00U),
 C00V(H00V), C00W(H00W), C00X(H00X), C00Y(H00Y), C00Z(H00Z), C011(H011),
 C013(H013), C014(H014), C015(H015), C017(H017)
2.b Idealised tetrahedral OH refined as rotating group:
 O003(H003)
;
_olex2_submission_special_instructions 'No special instructions were received'

loop_
_space_group_symop_operation_xyz
'x, y, z'
'-x, y+1/2, -z'

loop_
_atom_site_label
_atom_site_type_symbol
_atom_site_fract_x
_atom_site_fract_y
_atom_site_fract_z
_atom_site_U_iso_or_equiv
_atom_site_adp_type
_atom_site_occupancy
_atom_site_site_symmetry_order
_atom_site_calc_flag
_atom_site_refinement_flags_posn
I001 I 0.75763(4) 0.63076(3) 0.46021(4) 0.06730(15) Uani 1 1 d .
S002 S 0.47412(14) 0.44584(8) 0.21788(13) 0.0445(3) Uani 1 1 d .
O003 O 0.7954(4) 0.4398(3) 0.5168(4) 0.0602(11) Uani 1 1 d .
H003 H 0.8539 0.4178 0.5750 0.090 Uiso 1 1 calc GR
O004 O 0.4630(4) 0.4718(2) 0.0792(4) 0.0597(11) Uani 1 1 d .
O005 O 0.3440(4) 0.4270(2) 0.2633(4) 0.0632(12) Uani 1 1 d .
C006 C 0.4324(7) 0.4951(4) 0.6808(6) 0.0486(16) Uani 1 1 d .
C007 C 0.3094(9) 0.5162(5) 0.7317(8) 0.075(2) Uani 1 1 d .
H007 H 0.3042 0.5042 0.8223 0.090 Uiso 1 1 calc R
C008 C 0.4379(5) 0.5134(3) 0.5412(5) 0.0383(13) Uani 1 1 d .
C009 C 0.5706(5) 0.5093(3) 0.3418(5) 0.0389(13) Uani 1 1 d .
C00A C 0.6415(5) 0.5637(3) 0.3017(5) 0.0412(13) Uani 1 1 d .
C00B C 0.6674(7) 0.4385(4) 0.7085(6) 0.0565(16) Uani 1 1 d .
H00B H 0.7435 0.4136 0.7636 0.068 Uiso 1 1 calc R
C00C C 0.5607(6) 0.4917(3) 0.4880(5) 0.0423(13) Uani 1 1 d .
C00D C 0.6745(6) 0.4573(3) 0.5708(5) 0.0439(13) Uani 1 1 d .
C00E C 0.5483(7) 0.4573(4) 0.7587(6) 0.0599(17) Uani 1 1 d .
H00E H 0.5437 0.4445 0.8491 0.072 Uiso 1 1 calc R
C00G C 0.6576(6) 0.5857(3) 0.1610(5) 0.0438(14) Uani 1 1 d .
C00H C 0.7809(6) 0.5581(3) 0.1077(6) 0.0516(16) Uani 1 1 d .
C00I C 0.5576(5) 0.6305(5) 0.0817(5) 0.0499(12) Uani 1 1 d .
C00J C 0.1974(8) 0.5534(4) 0.6547(8) 0.071(2) Uani 1 1 d .
H00J H 0.1174 0.5665 0.6924 0.086 Uiso 1 1 calc R
C00K C 0.3217(6) 0.5527(3) 0.4636(6) 0.0495(15) Uani 1 1 d .
H00K H 0.3251 0.5660 0.3732 0.059 Uiso 1 1 calc R
C00L C 0.5889(6) 0.3710(3) 0.2381(6) 0.0559(16) Uani 1 1 d .
C00M C 0.4340(6) 0.6614(3) 0.1363(6) 0.0521(16) Uani 1 1 d .
C00N C 0.7930(7) 0.5752(4) -0.0281(6) 0.0609(19) Uani 1 1 d .
C00O C 0.2925(6) 0.6331(6) 0.0964(6) 0.0668(15) Uani 1 1 d .
H00O H 0.2761 0.5939 0.0377 0.080 Uiso 1 1 calc R
C00P C 0.5718(7) 0.6457(4) -0.0552(6) 0.065(2) Uani 1 1 d .
H00P H 0.5019 0.6739 -0.1108 0.079 Uiso 1 1 calc R
C00Q C 0.8878(6) 0.5148(4) 0.1876(7) 0.0629(18) Uani 1 1 d .
H00Q H 0.8825 0.5046 0.2790 0.076 Uiso 1 1 calc R
C00R C 0.5734(9) 0.3199(4) 0.3324(7) 0.078(2) Uani 1 1 d .
H00R H 0.5045 0.3257 0.3881 0.094 Uiso 1 1 calc R
C00S C 0.2033(6) 0.5718(4) 0.5189(7) 0.0604(17) Uani 1 1 d .
H00S H 0.1268 0.5971 0.4654 0.072 Uiso 1 1 calc R
C00T C 0.4510(8) 0.7183(4) 0.2241(7) 0.0710(19) Uani 1 1 d .
H00T H 0.5438 0.7380 0.2514 0.085 Uiso 1 1 calc R
C00U C 0.9073(8) 0.5473(5) -0.0837(8) 0.077(2) Uani 1 1 d .
H00U H 0.9150 0.5580 -0.1744 0.092 Uiso 1 1 calc R
C00V C 0.6856(8) 0.6199(6) -0.1078(6) 0.082(3) Uani 1 1 d .
H00V H 0.6932 0.6318 -0.1979 0.098 Uiso 1 1 calc R
C00W C 0.9970(8) 0.4880(4) 0.1342(9) 0.088(2) Uani 1 1 d .
H00W H 1.0667 0.4586 0.1872 0.105 Uiso 1 1 calc R
C00X C 0.6847(7) 0.3623(4) 0.1493(8) 0.076(2) Uani 1 1 d .
H00X H 0.6943 0.3972 0.0848 0.091 Uiso 1 1 calc R
C00Y C 0.1777(7) 0.6638(4) 0.1451(8) 0.077(2) Uani 1 1 d .
H00Y H 0.0835 0.6458 0.1176 0.092 Uiso 1 1 calc R
C00Z C 0.3377(10) 0.7475(4) 0.2731(8) 0.083(2) Uani 1 1 d .
H00Z H 0.3535 0.7859 0.3337 0.100 Uiso 1 1 calc R
C011 C 1.0051(9) 0.5052(5) -0.0061(10) 0.089(3) Uani 1 1 d .
H011 H 1.0807 0.4864 -0.0438 0.107 Uiso 1 1 calc R
C013 C 0.2019(9) 0.7200(5) 0.2328(9) 0.088(2) Uani 1 1 d .
H013 H 0.1241 0.7399 0.2655 0.106 Uiso 1 1 calc R
C014 C 0.6592(14) 0.2596(5) 0.3458(10) 0.109(3) Uani 1 1 d .
H014 H 0.6552 0.2263 0.4147 0.130 Uiso 1 1 calc R
C015 C 0.7664(10) 0.3005(6) 0.1583(12) 0.109(3) Uani 1 1 d .
H015 H 0.8315 0.2930 0.0994 0.131 Uiso 1 1 calc R
C017 C 0.7500(13) 0.2509(6) 0.2544(15) 0.117(4) Uani 1 1 d .
H017 H 0.8033 0.2090 0.2579 0.140 Uiso 1 1 calc R

loop_
_atom_site_aniso_label
_atom_site_aniso_U_11
_atom_site_aniso_U_22
_atom_site_aniso_U_33
_atom_site_aniso_U_23
_atom_site_aniso_U_13
_atom_site_aniso_U_12
I001 0.0783(3) 0.0677(3) 0.0529(2) -0.0038(3) 0.00587(17) -0.0143(3)
S002 0.0418(7) 0.0570(10) 0.0335(6) -0.0003(7) 0.0045(6) 0.0020(7)
O003 0.043(2) 0.080(3) 0.055(2) 0.006(2) 0.0029(19) 0.014(2)
O004 0.076(3) 0.061(3) 0.037(2) 0.002(2) -0.001(2) -0.006(2)
O005 0.041(2) 0.081(3) 0.069(3) -0.014(3) 0.015(2) -0.014(2)
C006 0.057(4) 0.054(4) 0.039(3) 0.000(3) 0.022(3) -0.006(3)
C007 0.100(6) 0.082(6) 0.053(4) -0.010(4) 0.042(5) -0.010(5)
C008 0.038(3) 0.044(3) 0.035(3) -0.004(3) 0.013(2) -0.002(3)
C009 0.032(3) 0.046(3) 0.039(3) 0.005(3) 0.008(2) 0.014(3)
C00A 0.036(3) 0.048(4) 0.039(3) 0.001(3) 0.007(2) 0.005(3)
C00B 0.068(4) 0.059(4) 0.037(3) 0.008(3) 0.000(3) 0.012(4)
C00C 0.042(3) 0.048(4) 0.036(3) 0.000(3) 0.008(3) -0.001(3)
C00D 0.042(3) 0.046(4) 0.042(3) 0.000(3) 0.004(3) -0.001(3)
C00E 0.080(4) 0.068(5) 0.030(3) 0.008(3) 0.006(3) -0.008(4)
C00G 0.040(3) 0.056(4) 0.037(3) 0.002(3) 0.011(3) -0.008(3)
C00H 0.042(3) 0.066(4) 0.048(3) -0.001(3) 0.012(3) -0.010(3)
C00I 0.050(3) 0.050(3) 0.047(3) 0.015(5) 0.005(2) 0.006(4)
C00J 0.062(4) 0.084(6) 0.079(5) -0.008(4) 0.038(4) 0.007(4)
C00K 0.050(3) 0.059(4) 0.044(3) 0.003(3) 0.019(3) 0.008(3)
C00L 0.057(4) 0.054(4) 0.053(4) -0.005(3) 0.001(3) 0.005(3)
C00M 0.057(4) 0.051(4) 0.049(3) 0.006(3) 0.012(3) -0.001(3)
C00N 0.048(3) 0.090(5) 0.051(4) -0.014(4) 0.024(3) -0.028(4)
C00O 0.057(3) 0.064(4) 0.077(4) -0.010(6) 0.007(3) 0.012(6)
C00P 0.070(4) 0.076(7) 0.049(3) 0.013(4) 0.010(3) -0.011(4)
C00Q 0.044(3) 0.076(5) 0.069(4) 0.000(4) 0.011(3) -0.004(4)
C00R 0.108(6) 0.064(5) 0.057(4) 0.005(4) 0.004(4) 0.015(5)
C00S 0.047(3) 0.066(5) 0.072(4) 0.006(4) 0.021(3) 0.010(3)
C00T 0.073(4) 0.048(5) 0.085(5) -0.004(4) -0.001(4) -0.009(4)
C00U 0.061(4) 0.104(7) 0.075(5) -0.024(5) 0.038(4) -0.029(5)
C00V 0.090(4) 0.114(8) 0.044(3) 0.001(5) 0.020(3) -0.042(6)
C00W 0.059(4) 0.096(7) 0.115(7) -0.024(5) 0.032(5) -0.008(4)
C00X 0.061(4) 0.081(6) 0.085(5) -0.010(4) 0.016(4) 0.010(4)
C00Y 0.051(4) 0.078(6) 0.099(5) -0.008(4) 0.010(4) 0.015(4)
C00Z 0.096(6) 0.060(5) 0.089(5) -0.018(4) 0.009(5) 0.022(5)
C011 0.059(5) 0.113(7) 0.110(7) -0.046(6) 0.055(5) -0.025(5)
C013 0.083(6) 0.077(6) 0.105(6) -0.001(5) 0.021(5) 0.035(5)
C014 0.174(10) 0.052(6) 0.084(6) -0.004(5) -0.012(7) 0.020(7)
C015 0.099(7) 0.097(8) 0.133(9) -0.028(7) 0.028(6) 0.031(6)
C017 0.125(9) 0.073(8) 0.135(10) -0.029(7) -0.012(8) 0.032(7)

loop_
_atom_type_symbol
_atom_type_description
_atom_type_scat_dispersion_real
_atom_type_scat_dispersion_imag
_atom_type_scat_source
C C 0.0033 0.0016 'International Tables Vol C Tables 4.2.6.8 and 6.1.1.4'
H H 0.0000 0.0000 'International Tables Vol C Tables 4.2.6.8 and 6.1.1.4'
I I -0.4742 1.8119 'International Tables Vol C Tables 4.2.6.8 and 6.1.1.4'
O O 0.0106 0.0060 'International Tables Vol C Tables 4.2.6.8 and 6.1.1.4'
S S 0.1246 0.1234 'International Tables Vol C Tables 4.2.6.8 and 6.1.1.4'

loop_
_geom_angle_atom_site_label_1
_geom_angle_atom_site_label_2
_geom_angle_atom_site_label_3
_geom_angle
O004 S002 C009 110.2(2)
O004 S002 C00L 107.9(3)
O005 S002 O004 118.8(3)
O005 S002 C009 107.1(2)
O005 S002 C00L 107.6(3)
C00L S002 C009 104.2(3)
C00D O003 H003 109.5
C007 C006 C008 117.8(6)
C00E C006 C007 123.6(6)
C00E C006 C008 118.7(5)
C006 C007 H007 118.5
C00J C007 C006 122.9(7)
C00J C007 H007 118.5
C00C C008 C006 118.4(5)
C00K C008 C006 118.5(5)
C00K C008 C00C 123.1(4)
C00A C009 S002 121.5(4)
C00A C009 C00C 126.1(5)
C00C C009 S002 112.4(4)
C009 C00A I001 117.1(4)
C009 C00A C00G 130.2(5)
C00G C00A I001 112.7(4)
C00D C00B H00B 120.5
C00E C00B H00B 120.5
C00E C00B C00D 118.9(5)
C008 C00C C009 120.2(5)
C00D C00C C008 120.5(5)
C00D C00C C009 119.2(4)
O003 C00D C00B 120.5(5)
C00C C00D O003 118.8(5)
C00C C00D C00B 120.7(5)
C006 C00E H00E 118.7
C00B C00E C006 122.7(5)
C00B C00E H00E 118.7
C00H C00G C00A 118.2(5)
C00I C00G C00A 121.1(4)
C00I C00G C00H 120.7(5)
C00N C00H C00G 118.8(6)
C00N C00H C00Q 119.0(5)
C00Q C00H C00G 122.2(5)
C00G C00I C00M 121.5(4)
C00G C00I C00P 118.9(5)
C00P C00I C00M 119.6(6)
C007 C00J H00J 120.3
C007 C00J C00S 119.3(6)
C00S C00J H00J 120.3
C008 C00K H00K 119.4
C00S C00K C008 121.1(5)
C00S C00K H00K 119.4
C00R C00L S002 119.9(5)
C00R C00L C00X 121.1(7)
C00X C00L S002 118.8(5)
C00O C00M C00I 120.3(6)
C00T C00M C00I 122.4(6)
C00T C00M C00O 117.3(6)
C00H C00N C00V 118.7(5)
C00U C00N C00H 120.0(7)
C00U C00N C00V 121.2(6)
C00M C00O H00O 120.2
C00Y C00O C00M 119.6(8)
C00Y C00O H00O 120.2
C00I C00P H00P 119.3
C00V C00P C00I 121.3(7)
C00V C00P H00P 119.3
C00H C00Q H00Q 119.6
C00W C00Q C00H 120.9(7)
C00W C00Q H00Q 119.6
C00L C00R H00R 119.7
C00L C00R C014 120.5(8)
C014 C00R H00R 119.7
C00J C00S H00S 119.9
C00K C00S C00J 120.3(6)
C00K C00S H00S 119.9
C00M C00T H00T 118.7
C00Z C00T C00M 122.7(7)
C00Z C00T H00T 118.7
C00N C00U H00U 120.3
C011 C00U C00N 119.4(7)
C011 C00U H00U 120.3
C00N C00V H00V 119.3
C00P C00V C00N 121.4(6)
C00P C00V H00V 119.3
C00Q C00W H00W 120.5
C00Q C00W C011 118.9(8)
C011 C00W H00W 120.5
C00L C00X H00X 120.7
C00L C00X C015 118.5(8)
C015 C00X H00X 120.7
C00O C00Y H00Y 119.8
C013 C00Y C00O 120.3(7)
C013 C00Y H00Y 119.8
C00T C00Z H00Z 120.4
C013 C00Z C00T 119.3(7)
C013 C00Z H00Z 120.4
C00U C011 C00W 121.7(7)
C00U C011 H011 119.1
C00W C011 H011 119.1
C00Y C013 H013 119.6
C00Z C013 C00Y 120.9(7)
C00Z C013 H013 119.6
C00R C014 H014 121.3
C017 C014 C00R 117.5(10)
C017 C014 H014 121.3
C00X C015 H015 120.4
C017 C015 C00X 119.1(9)
C017 C015 H015 120.4
C014 C017 H017 118.5
C015 C017 C014 123.1(10)
C015 C017 H017 118.5

loop_
_geom_bond_atom_site_label_1
_geom_bond_atom_site_label_2
_geom_bond_distance
I001 C00A 2.126(5)
S002 O004 1.432(4)
S002 O005 1.420(4)
S002 C009 1.813(6)
S002 C00L 1.758(6)
O003 H003 0.8200
O003 C00D 1.379(6)
C006 C007 1.397(10)
C006 C008 1.425(7)
C006 C00E 1.390(9)
C007 H007 0.9300
C007 C00J 1.357(10)
C008 C00C 1.411(7)
C008 C00K 1.406(7)
C009 C00A 1.323(7)
C009 C00C 1.495(7)
C00A C00G 1.480(7)
C00B H00B 0.9300
C00B C00D 1.413(7)
C00B C00E 1.349(8)
C00C C00D 1.366(7)
C00E H00E 0.9300
C00G C00H 1.452(7)
C00G C00I 1.379(8)
C00H C00N 1.399(8)
C00H C00Q 1.402(8)
C00I C00M 1.483(8)
C00I C00P 1.407(7)
C00J H00J 0.9300
C00J C00S 1.390(9)
C00K H00K 0.9300
C00K C00S 1.373(7)
C00L C00R 1.365(9)
C00L C00X 1.377(8)
C00M C00O 1.405(8)
C00M C00T 1.367(8)
C00N C00U 1.395(9)
C00N C00V 1.419(11)
C00O H00O 0.9300
C00O C00Y 1.385(8)
C00P H00P 0.9300
C00P C00V 1.361(9)
C00Q H00Q 0.9300
C00Q C00W 1.335(8)
C00R H00R 0.9300
C00R C014 1.380(11)
C00S H00S 0.9300
C00T H00T 0.9300
C00T C00Z 1.362(9)
C00U H00U 0.9300
C00U C011 1.328(11)
C00V H00V 0.9300
C00W H00W 0.9300
C00W C011 1.434(12)
C00X H00X 0.9300
C00X C015 1.386(11)
C00Y H00Y 0.9300
C00Y C013 1.356(10)
C00Z H00Z 0.9300
C00Z C013 1.352(10)
C011 H011 0.9300
C013 H013 0.9300
C014 H014 0.9300
C014 C017 1.362(15)
C015 H015 0.9300
C015 C017 1.359(15)
C017 H017 0.9300
